data_4101732
loop_
_publ_author_name
'Shi, F. N.'
'Cunha-Silva, L.'
'Ferreira, R. A. Sa'
'Mafra, L.'
'Trindade, T.'
'Carlos, L. D.'
'Paz, F. A. Almeida'
'Rocha, J.'

_publ_section_title
;
 Interconvertable modular framework and layered lanthanide(III)-etidronic
 acid coordination polymers.
;
_journal_issue 1
_journal_name_full 'Journal of the American Chemical Society'
_journal_page_first 150
_journal_page_last 167
_journal_paper_doi 10.1021/ja074119k
_journal_volume 130
_journal_year 2008
_chemical_formula_sum 'C2 H8 Ge0.1 Na0.9 Nd0.9 O9 P2'
_chemical_formula_weight 395.79
_chemical_name_systematic
; 
 ? 
;
_space_group_IT_number 61
_symmetry_cell_setting orthorhombic
_symmetry_space_group_name_Hall '-P 2ac 2ab'
_symmetry_space_group_name_H-M 'P b c a'
_atom_sites_solution_hydrogens constr
_atom_sites_solution_primary direct
_atom_sites_solution_secondary difmap
_audit_creation_date '18 November 2005'
_audit_creation_method 'SHELXL-97, manual editing plus enCIFer'
_cell_angle_alpha 90.00
_cell_angle_beta 90.00
_cell_angle_gamma 90.00
_cell_formula_units_Z 8
_cell_length_a 9.774(5)
_cell_length_b 20.406(9)
_cell_length_c 9.805(5)
_cell_measurement_reflns_used 1294
_cell_measurement_temperature 100(2)
_cell_measurement_theta_max 26.34
_cell_measurement_theta_min 2.88
_cell_volume 1955.6(17)
_computing_cell_refinement 'BRUKER Smart'
_computing_data_collection 'BRUKER Smart'
_computing_data_reduction 'BRUKER Smart'
_computing_molecular_graphics 'SHELXTL (Bruker 2001)'
_computing_publication_material 'SHELXTL (Bruker 2001)'
_computing_structure_refinement 'SHELXTL (Bruker 2001)'
_computing_structure_solution 'SHELXTL (Bruker 2001)'
_diffrn_ambient_temperature 100(2)
_diffrn_measured_fraction_theta_full 0.998
_diffrn_measured_fraction_theta_max 0.998
_diffrn_measurement_device_type 'Smart-CCD-1000 BRUKER'
_diffrn_measurement_method 'omega scans'
_diffrn_radiation_monochromator graphite
_diffrn_radiation_source 'fine-focus sealed tube'
_diffrn_radiation_type MoK\a
_diffrn_radiation_wavelength 0.71073
_diffrn_reflns_av_R_equivalents 0.1260
_diffrn_reflns_av_sigmaI/netI 0.0767
_diffrn_reflns_limit_h_max 11
_diffrn_reflns_limit_h_min 0
_diffrn_reflns_limit_k_max 24
_diffrn_reflns_limit_k_min 0
_diffrn_reflns_limit_l_max 11
_diffrn_reflns_limit_l_min 0
_diffrn_reflns_number 1785
_diffrn_reflns_theta_full 25.35
_diffrn_reflns_theta_max 25.35
_diffrn_reflns_theta_min 3.56
_exptl_absorpt_coefficient_mu 5.486
_exptl_absorpt_correction_T_max 0.8527
_exptl_absorpt_correction_T_min 0.6380
_exptl_absorpt_correction_type none
_exptl_crystal_colour Colourless
_exptl_crystal_density_diffrn 2.688
_exptl_crystal_density_method 'not measured'
_exptl_crystal_description Prism
_exptl_crystal_F_000 1513
_exptl_crystal_size_max 0.09
_exptl_crystal_size_mid 0.05
_exptl_crystal_size_min 0.03
_refine_diff_density_max 1.468
_refine_diff_density_min -1.872
_refine_diff_density_rms 0.268
_refine_ls_extinction_coef 0.00044(13)
_refine_ls_extinction_expression Fc^*^=kFc[1+0.001xFc^2^\l^3^/sin(2\q)]^-1/4^
_refine_ls_extinction_method SHELXL
_refine_ls_goodness_of_fit_ref 1.161
_refine_ls_hydrogen_treatment constr
_refine_ls_matrix_type full
_refine_ls_number_parameters 86
_refine_ls_number_reflns 1785
_refine_ls_number_restraints 0
_refine_ls_restrained_S_all 1.161
_refine_ls_R_factor_all 0.0904
_refine_ls_R_factor_gt 0.0457
_refine_ls_shift/su_max 0.000
_refine_ls_shift/su_mean 0.000
_refine_ls_structure_factor_coef Fsqd
_refine_ls_weighting_details 'calc w=1/[\s^2^(Fo^2^)+(0.0300P)^2^+0.0000P] where P=(Fo^2^+2Fc^2^)/3'
_refine_ls_weighting_scheme calc
_refine_ls_wR_factor_gt 0.0925
_refine_ls_wR_factor_ref 0.0983
_reflns_number_gt 1030
_reflns_number_total 1785
_reflns_threshold_expression I>2\s(I)
_cod_data_source_file ja074119ksi20070619_034701.cif
_cod_data_source_block 2b
_cod_depositor_comments
;
The following automatic conversions were performed:

'_symmetry_cell_setting' value 'Orthorhombic' changed to
'orthorhombic' according to the built-in table from CIF Core
dictionary named 'cif_core.dic' version 2.4.1 from
2010-06-29.

'_exptl_absorpt_correction_type' value 'None' changed to
'none' according to the built-in table from CIF Core dictionary named
'cif_core.dic' version 2.4.1 from 2010-06-29.

Automatic conversion script
Id: cif_fix_values 1673 2011-04-08 12:14:43Z adriana 
;
_cod_original_cell_volume 1955.8(16)
_cod_original_formula_sum 'C2 H8 Ge0.10 Na0.90 Nd0.90 O9 P2'
_cod_database_code 4101732

loop_
_symmetry_equiv_pos_as_xyz
'x, y, z'
'-x+1/2, -y, z+1/2'
'-x, y+1/2, -z+1/2'
'x+1/2, -y+1/2, -z'
'-x, -y, -z'
'x-1/2, y, -z-1/2'
'x, -y-1/2, z-1/2'
'-x-1/2, y-1/2, z'

loop_
_atom_site_label
_atom_site_type_symbol
_atom_site_fract_x
_atom_site_fract_y
_atom_site_fract_z
_atom_site_U_iso_or_equiv
_atom_site_adp_type
_atom_site_occupancy
_atom_site_symmetry_multiplicity
_atom_site_calc_flag
_atom_site_refinement_flags
_atom_site_disorder_assembly
_atom_site_disorder_group
Nd1 Nd 0.99754(9) 0.51140(2) 0.78982(5) 0.00572(19) Uani 0.90 1 d P . .
Ge1 Ge 0.99754(9) 0.51140(2) 0.78982(5) 0.00572(19) Uani 0.10 1 d P . .
P1 P 0.7455(4) 0.37792(13) 0.7313(3) 0.0087(6) Uani 1 1 d . . .
P2 P 0.7219(3) 0.45238(15) 0.9928(3) 0.0077(6) Uani 1 1 d . . .
O1 O 0.8792(7) 0.4125(3) 0.7124(8) 0.0093(7) Uiso 1 1 d . . .
O2 O 0.7670(7) 0.3054(3) 0.6788(7) 0.0093(7) Uiso 1 1 d . . .
O3 O 0.6239(7) 0.4080(3) 0.6627(7) 0.0093(7) Uiso 1 1 d . . .
O4 O 0.8752(7) 0.4695(3) 0.9919(7) 0.0093(7) Uiso 1 1 d . . .
O5 O 0.6407(7) 0.4970(3) 0.8998(7) 0.0093(7) Uiso 1 1 d . . .
O6 O 0.6706(7) 0.4473(3) 1.1404(7) 0.0093(7) Uiso 1 1 d . . .
C1 C 0.7090(11) 0.3697(5) 0.9150(11) 0.0128(18) Uiso 1 1 d . . .
C2 C 0.8021(11) 0.3209(5) 0.9820(11) 0.0128(18) Uiso 1 1 d . . .
H2A H 0.8972 0.3351 0.9715 0.019 Uiso 1 1 calc R . .
H2B H 0.7900 0.2779 0.9390 0.019 Uiso 1 1 calc R . .
H2C H 0.7797 0.3178 1.0792 0.019 Uiso 1 1 calc R . .
O7 O 0.5676(7) 0.3482(3) 0.9326(8) 0.0093(7) Uiso 1 1 d . . .
H7 H 0.5159 0.3715 0.8843 0.014 Uiso 1 1 calc R . .
Na1 Na 0.5578(8) 0.2315(4) 0.7838(8) 0.064(2) Uani 0.90 1 d P . .
O1W O 0.8736(7) 0.6089(3) 0.8950(7) 0.0114(17) Uani 1 1 d . . .
O2W O 1.0914(7) 0.6241(4) 0.6872(8) 0.0153(18) Uani 1 1 d . . .

loop_
_atom_site_aniso_label
_atom_site_aniso_U_11
_atom_site_aniso_U_22
_atom_site_aniso_U_33
_atom_site_aniso_U_23
_atom_site_aniso_U_13
_atom_site_aniso_U_12
Nd1 0.0028(3) 0.0103(3) 0.0041(3) -0.0002(2) -0.0001(4) 0.0002(4)
Ge1 0.0028(3) 0.0103(3) 0.0041(3) -0.0002(2) -0.0001(4) 0.0002(4)
P1 0.0083(13) 0.0152(14) 0.0024(14) -0.0027(14) 0.0012(13) -0.0027(15)
P2 0.0048(14) 0.0144(17) 0.0038(13) 0.0006(12) 0.0007(13) 0.0002(13)
Na1 0.052(5) 0.074(6) 0.066(5) 0.001(5) 0.002(4) 0.000(4)
O1W 0.005(4) 0.017(4) 0.012(4) -0.001(3) -0.002(3) 0.003(3)
O2W 0.010(4) 0.016(4) 0.021(5) -0.008(4) 0.000(4) -0.001(3)

loop_
_atom_type_symbol
_atom_type_description
_atom_type_scat_dispersion_real
_atom_type_scat_dispersion_imag
_atom_type_scat_source
C C 0.0033 0.0016 'International Tables Vol C Tables 4.2.6.8 and 6.1.1.4'
H H 0.0000 0.0000 'International Tables Vol C Tables 4.2.6.8 and 6.1.1.4'
O O 0.0106 0.0060 'International Tables Vol C Tables 4.2.6.8 and 6.1.1.4'
P P 0.1023 0.0942 'International Tables Vol C Tables 4.2.6.8 and 6.1.1.4'
Ge Ge 0.1547 1.8001 'International Tables Vol C Tables 4.2.6.8 and 6.1.1.4'
Nd Nd -0.1943 3.0179 'International Tables Vol C Tables 4.2.6.8 and 6.1.1.4'
Na Na 0.0362 0.0249 'International Tables Vol C Tables 4.2.6.8 and 6.1.1.4'

loop_
_geom_angle_atom_site_label_1
_geom_angle_atom_site_label_2
_geom_angle_atom_site_label_3
_geom_angle
_geom_angle_site_symmetry_1
_geom_angle_site_symmetry_3
_geom_angle_publ_flag
O5 Nd1 O6 88.2(3) 6_657 2_664 ?
O5 Nd1 O1 86.2(2) 6_657 . ?
O6 Nd1 O1 76.9(2) 2_664 . ?
O5 Nd1 O4 151.9(2) 6_657 . ?
O6 Nd1 O4 106.6(2) 2_664 . ?
O1 Nd1 O4 74.6(2) . . ?
O5 Nd1 O3 75.3(2) 6_657 6_657 ?
O6 Nd1 O3 139.9(2) 2_664 6_657 ?
O1 Nd1 O3 66.0(2) . 6_657 ?
O4 Nd1 O3 78.2(2) . 6_657 ?
O5 Nd1 O4 113.6(2) 6_657 5_767 ?
O6 Nd1 O4 145.2(2) 2_664 5_767 ?
O1 Nd1 O4 128.9(2) . 5_767 ?
O4 Nd1 O4 67.0(3) . 5_767 ?
O3 Nd1 O4 74.1(2) 6_657 5_767 ?
O5 Nd1 O1W 134.6(2) 6_657 . ?
O6 Nd1 O1W 68.9(2) 2_664 . ?
O1 Nd1 O1W 123.0(2) . . ?
O4 Nd1 O1W 73.5(2) . . ?
O3 Nd1 O1W 145.3(2) 6_657 . ?
O4 Nd1 O1W 76.6(2) 5_767 . ?
O5 Nd1 O2W 66.7(2) 6_657 . ?
O6 Nd1 O2W 72.4(2) 2_664 . ?
O1 Nd1 O2W 139.0(2) . . ?
O4 Nd1 O2W 140.1(2) . . ?
O3 Nd1 O2W 129.0(2) 6_657 . ?
O4 Nd1 O2W 91.0(2) 5_767 . ?
O1W Nd1 O2W 69.1(2) . . ?
O3 P1 O1 116.4(4) . . ?
O3 P1 O2 110.0(4) . . ?
O1 P1 O2 106.6(4) . . ?
O3 P1 C1 108.8(5) . . ?
O1 P1 C1 109.4(5) . . ?
O2 P1 C1 105.0(4) . . ?
O5 P2 O6 116.0(4) . . ?
O5 P2 O4 111.7(4) . . ?
O6 P2 O4 109.8(4) . . ?
O5 P2 C1 105.3(5) . . ?
O6 P2 C1 107.7(5) . . ?
O4 P2 C1 105.7(5) . . ?
P1 O1 Nd1 139.8(4) . . ?
P1 O3 Nd1 131.1(4) . 6_557 ?
P2 O4 Nd1 123.7(4) . . ?
P2 O4 Nd1 120.9(4) . 5_767 ?
Nd1 O4 Nd1 113.0(3) . 5_767 ?
P2 O5 Ge1 150.0(4) . 6_557 ?
P2 O5 Nd1 150.0(4) . 6_557 ?
Ge1 O5 Nd1 0.00(3) 6_557 6_557 ?
P2 O6 Ge1 142.1(4) . 2_665 ?
P2 O6 Nd1 142.1(4) . 2_665 ?
Ge1 O6 Nd1 0.00(3) 2_665 2_665 ?
O7 C1 C2 108.9(8) . . ?
O7 C1 P1 109.0(7) . . ?
C2 C1 P1 111.8(8) . . ?
O7 C1 P2 106.8(7) . . ?
C2 C1 P2 112.5(8) . . ?
P1 C1 P2 107.8(6) . . ?
C1 C2 H2A 109.5 . . ?
C1 C2 H2B 109.5 . . ?
H2A C2 H2B 109.5 . . ?
C1 C2 H2C 109.5 . . ?
H2A C2 H2C 109.5 . . ?
H2B C2 H2C 109.5 . . ?
C1 O7 H7 109.5 . . ?

loop_
_geom_bond_atom_site_label_1
_geom_bond_atom_site_label_2
_geom_bond_distance
_geom_bond_site_symmetry_2
_geom_bond_publ_flag
Nd1 O5 2.346(7) 6_657 ?
Nd1 O6 2.358(7) 2_664 ?
Nd1 O1 2.447(7) . ?
Nd1 O4 2.467(7) . ?
Nd1 O3 2.489(7) 6_657 ?
Nd1 O4 2.506(7) 5_767 ?
Nd1 O1W 2.547(7) . ?
Nd1 O2W 2.673(8) . ?
P1 O3 1.497(8) . ?
P1 O1 1.496(7) . ?
P1 O2 1.580(8) . ?
P1 C1 1.845(11) . ?
P2 O5 1.514(7) . ?
P2 O6 1.535(7) . ?
P2 O4 1.539(8) . ?
P2 C1 1.856(11) . ?
O3 Nd1 2.489(7) 6_557 ?
O4 Nd1 2.506(7) 5_767 ?
O5 Ge1 2.346(7) 6_557 ?
O5 Nd1 2.346(7) 6_557 ?
O6 Ge1 2.358(7) 2_665 ?
O6 Nd1 2.358(7) 2_665 ?
C1 O7 1.460(13) . ?
C1 C2 1.500(14) . ?
C2 H2A 0.9800 . ?
C2 H2B 0.9800 . ?
C2 H2C 0.9800 . ?
O7 H7 0.8400 . ?

loop_
_geom_hbond_atom_site_label_D
_geom_hbond_atom_site_label_H
_geom_hbond_atom_site_label_A
_geom_hbond_distance_DH
_geom_hbond_distance_HA
_geom_hbond_distance_DA
_geom_hbond_angle_DHA
_geom_hbond_site_symmetry_A
O7 H7 O1 0.84 1.84 2.671(10) 170.0 6_557

loop_
_geom_torsion_atom_site_label_1
_geom_torsion_atom_site_label_2
_geom_torsion_atom_site_label_3
_geom_torsion_atom_site_label_4
_geom_torsion
_geom_torsion_site_symmetry_1
_geom_torsion_site_symmetry_2
_geom_torsion_site_symmetry_3
_geom_torsion_site_symmetry_4
_geom_torsion_publ_flag
O3 P1 O1 Nd1 73.7(8) . . . . ?
O2 P1 O1 Nd1 -163.2(6) . . . . ?
C1 P1 O1 Nd1 -50.1(8) . . . . ?
O5 Nd1 O1 P1 -161.5(7) 6_657 . . . ?
O6 Nd1 O1 P1 -72.5(6) 2_664 . . . ?
O4 Nd1 O1 P1 39.2(6) . . . . ?
O3 Nd1 O1 P1 122.9(7) 6_657 . . . ?
O4 Nd1 O1 P1 81.1(7) 5_767 . . . ?
O1W Nd1 O1 P1 -18.7(8) . . . . ?
O2W Nd1 O1 P1 -114.5(7) . . . . ?
O1 P1 O3 Nd1 -69.5(7) . . . 6_557 ?
O2 P1 O3 Nd1 169.1(4) . . . 6_557 ?
C1 P1 O3 Nd1 54.6(7) . . . 6_557 ?
O5 P2 O4 Nd1 -33.5(6) . . . . ?
O6 P2 O4 Nd1 -163.6(4) . . . . ?
C1 P2 O4 Nd1 80.5(5) . . . . ?
O5 P2 O4 Nd1 128.0(4) . . . 5_767 ?
O6 P2 O4 Nd1 -2.1(6) . . . 5_767 ?
C1 P2 O4 Nd1 -118.0(5) . . . 5_767 ?
O5 Nd1 O4 P2 -99.9(6) 6_657 . . . ?
O6 Nd1 O4 P2 19.3(5) 2_664 . . . ?
O1 Nd1 O4 P2 -51.6(4) . . . . ?
O3 Nd1 O4 P2 -119.6(5) 6_657 . . . ?
O4 Nd1 O4 P2 162.8(7) 5_767 . . . ?
O1W Nd1 O4 P2 80.6(5) . . . . ?
O2W Nd1 O4 P2 101.4(5) . . . . ?
O5 Nd1 O4 Nd1 97.3(5) 6_657 . . 5_767 ?
O6 Nd1 O4 Nd1 -143.5(3) 2_664 . . 5_767 ?
O1 Nd1 O4 Nd1 145.6(3) . . . 5_767 ?
O3 Nd1 O4 Nd1 77.6(3) 6_657 . . 5_767 ?
O4 Nd1 O4 Nd1 0.0 5_767 . . 5_767 ?
O1W Nd1 O4 Nd1 -82.2(3) . . . 5_767 ?
O2W Nd1 O4 Nd1 -61.4(5) . . . 5_767 ?
O6 P2 O5 Ge1 -113.8(9) . . . 6_557 ?
O4 P2 O5 Ge1 119.3(8) . . . 6_557 ?
C1 P2 O5 Ge1 5.1(10) . . . 6_557 ?
O6 P2 O5 Nd1 -113.8(9) . . . 6_557 ?
O4 P2 O5 Nd1 119.3(8) . . . 6_557 ?
C1 P2 O5 Nd1 5.1(10) . . . 6_557 ?
O5 P2 O6 Ge1 -2.5(9) . . . 2_665 ?
O4 P2 O6 Ge1 125.3(6) . . . 2_665 ?
C1 P2 O6 Ge1 -120.1(7) . . . 2_665 ?
O5 P2 O6 Nd1 -2.5(9) . . . 2_665 ?
O4 P2 O6 Nd1 125.3(6) . . . 2_665 ?
C1 P2 O6 Nd1 -120.1(7) . . . 2_665 ?
O3 P1 C1 O7 40.5(8) . . . . ?
O1 P1 C1 O7 168.7(6) . . . . ?
O2 P1 C1 O7 -77.3(7) . . . . ?
O3 P1 C1 C2 160.8(7) . . . . ?
O1 P1 C1 C2 -71.0(9) . . . . ?
O2 P1 C1 C2 43.1(9) . . . . ?
O3 P1 C1 P2 -75.1(6) . . . . ?
O1 P1 C1 P2 53.1(7) . . . . ?
O2 P1 C1 P2 167.2(5) . . . . ?
O5 P2 C1 O7 -69.7(7) . . . . ?
O6 P2 C1 O7 54.6(7) . . . . ?
O4 P2 C1 O7 171.9(6) . . . . ?
O5 P2 C1 C2 171.0(7) . . . . ?
O6 P2 C1 C2 -64.7(9) . . . . ?
O4 P2 C1 C2 52.6(8) . . . . ?
O5 P2 C1 P1 47.3(7) . . . . ?
O6 P2 C1 P1 171.6(5) . . . . ?
O4 P2 C1 P1 -71.1(6) . . . . ?
